data_4086464
loop_
_publ_author_name
'Farrell, Wesley S.'
'Yonke, Brendan L.'
'Reeds, Jonathan P.'
'Zavalij, Peter Y.'
'Sita, Lawrence R.'

_publ_section_title
;
 Small-Molecule Activation within the Group 6 Complexes
 (\h5-C5Me5)[N(iPr)C(Me)N(iPr)]M(CO)(L) for M = Mo, W and L = N2, NCMe,
 \h2-Alkene, SMe2, C3H6O
;
_journal_issue 8
_journal_name_full Organometallics
_journal_page_first 1132
_journal_paper_doi 10.1021/acs.organomet.6b00131
_journal_volume 35
_journal_year 2016
_chemical_formula_moiety 'C22 H38 Mo N2 O2'
_chemical_formula_sum 'C22 H38 Mo N2 O2'
_chemical_formula_weight 458.48
_chemical_name_systematic 'Mo-cluster JPR-5-34'
_space_group_IT_number 61
_symmetry_cell_setting orthorhombic
_symmetry_space_group_name_Hall '-P 2ac 2ab'
_symmetry_space_group_name_H-M 'P b c a'
_atom_sites_solution_hydrogens geom
_atom_sites_solution_primary direct
_atom_sites_solution_secondary difmap
_audit_creation_method 'SHELXL-97 & ZCIF'
_cell_angle_alpha 90.00
_cell_angle_beta 90.00
_cell_angle_gamma 90.00
_cell_formula_units_Z 8
_cell_length_a 16.5102(14)
_cell_length_b 15.9670(14)
_cell_length_c 16.7203(15)
_cell_measurement_reflns_used 29803
_cell_measurement_temperature 150(2)
_cell_measurement_theta_max 32.3
_cell_measurement_theta_min 2.4
_cell_volume 4407.8(7)
_computing_cell_refinement Apex2
_computing_data_collection 'Apex2 (Bruker, 2010)'
_computing_data_reduction Apex2
_computing_molecular_graphics 'XSHEL (Bruker, 2004)'
_computing_publication_material SHELXL-97
_computing_structure_refinement 'SHELXL-97 (Sheldrick, 2008)'
_computing_structure_solution 'SHELXS-97 (Sheldrick, 2008)'
_diffrn_ambient_temperature 150(2)
_diffrn_detector 'CCD area detector'
_diffrn_detector_area_resol_mean 8.333
_diffrn_detector_type 'Bruker Smart Apex II'
_diffrn_measured_fraction_theta_full 1.000
_diffrn_measured_fraction_theta_max 1.000
_diffrn_measurement_device_type 'three-circle diffractometer'
_diffrn_measurement_method '\f and \w scans'
_diffrn_measurement_specimen_support 'MiTeGen loop'
_diffrn_orient_matrix_type standard
_diffrn_orient_matrix_UB_11 0.0244932
_diffrn_orient_matrix_UB_12 -0.0501009
_diffrn_orient_matrix_UB_13 0.0241190
_diffrn_orient_matrix_UB_21 -0.0040863
_diffrn_orient_matrix_UB_22 0.0250009
_diffrn_orient_matrix_UB_23 0.0543528
_diffrn_orient_matrix_UB_31 -0.0574983
_diffrn_orient_matrix_UB_32 -0.0231037
_diffrn_orient_matrix_UB_33 0.0064248
_diffrn_radiation_monochromator graphite
_diffrn_radiation_source 'fine-focus sealed tube'
_diffrn_radiation_type MoK\a
_diffrn_radiation_wavelength 0.71073
_diffrn_reflns_av_R_equivalents 0.0211
_diffrn_reflns_av_sigmaI/netI 0.0115
_diffrn_reflns_limit_h_max 23
_diffrn_reflns_limit_h_min -23
_diffrn_reflns_limit_k_max 22
_diffrn_reflns_limit_k_min -22
_diffrn_reflns_limit_l_max 23
_diffrn_reflns_limit_l_min -23
_diffrn_reflns_number 56427
_diffrn_reflns_theta_full 30.00
_diffrn_reflns_theta_max 30.00
_diffrn_reflns_theta_min 2.15
_diffrn_standards_decay_% 0
_exptl_absorpt_coefficient_mu 0.614
_exptl_absorpt_correction_T_max 0.832
_exptl_absorpt_correction_T_min 0.770
_exptl_absorpt_correction_type multi-scan
_exptl_absorpt_process_details 'SADABS (Sheldrick, 2008)'
_exptl_crystal_colour red
_exptl_crystal_density_diffrn 1.382
_exptl_crystal_density_method 'not measured'
_exptl_crystal_description prism
_exptl_crystal_F_000 1936
_exptl_crystal_size_max 0.40
_exptl_crystal_size_mid 0.37
_exptl_crystal_size_min 0.30
_refine_diff_density_max 0.671
_refine_diff_density_min -0.274
_refine_diff_density_rms 0.049
_refine_ls_extinction_method none
_refine_ls_goodness_of_fit_ref 1.000
_refine_ls_hydrogen_treatment refU
_refine_ls_matrix_type full
_refine_ls_number_parameters 271
_refine_ls_number_reflns 6425
_refine_ls_number_restraints 0
_refine_ls_restrained_S_all 1.000
_refine_ls_R_factor_all 0.0233
_refine_ls_R_factor_gt 0.0204
_refine_ls_shift/su_max 0.002
_refine_ls_shift/su_mean 0.000
_refine_ls_structure_factor_coef Fsqd
_refine_ls_weighting_details 'w=1/[\s^2^(Fo^2^)+(0.01P)^2^+3.46P], P=(max(Fo^2^,0)+2Fc^2^)/3'
_refine_ls_weighting_scheme calc
_refine_ls_wR_factor_gt 0.0435
_refine_ls_wR_factor_ref 0.0444
_reflns_number_gt 5847
_reflns_number_total 6425
_reflns_threshold_expression >2sigma(I)
_cod_data_source_file om6b00131_si_001.cif
_cod_data_source_block cmpd_19
_cod_depositor_comments
;
The following automatic conversions were performed:

'_symmetry_cell_setting' value 'Orthorhombic' changed to
'orthorhombic' according to
/usr/data/users/saulius/crontab/automatic-downloads/rss-feeds/ACS/lib/dictionaries/cif_core.dic
dictionary named 'cif_core.dic' version 2.4.2 from 2011-04-26.

Automatic conversion script
Id: cif_fix_values 4268 2015-11-12 08:31:59Z antanas 

 Adding full bibliography for 4086460--4086471.cif.
;
_cod_original_sg_symbol_H-M Pbca
_cod_database_code 4086464

loop_
_symmetry_equiv_pos_as_xyz
'x, y, z'
'-x+1/2, -y, z+1/2'
'-x, y+1/2, -z+1/2'
'x+1/2, -y+1/2, -z'
'-x, -y, -z'
'x-1/2, y, -z-1/2'
'x, -y-1/2, z-1/2'
'-x-1/2, y-1/2, z'

loop_
_atom_site_label
_atom_site_type_symbol
_atom_site_fract_x
_atom_site_fract_y
_atom_site_fract_z
_atom_site_U_iso_or_equiv
_atom_site_adp_type
_atom_site_occupancy
_atom_site_symmetry_multiplicity
_atom_site_calc_flag
_atom_site_refinement_flags
Mo1 Mo 0.139024(6) 0.570863(6) 0.170466(5) 0.01605(3) Uani 1 1 d .
O1 O 0.02761(5) 0.59993(5) 0.13927(5) 0.02433(17) Uani 1 1 d .
C1 C 0.00659(8) 0.68579(8) 0.13410(8) 0.0270(2) Uani 1 1 d .
H1A H -0.0030 0.7092 0.1881 0.025(3) Uiso 1 1 calc R
H1B H -0.0432 0.6930 0.1019 0.025(3) Uiso 1 1 calc R
C2 C 0.07755(8) 0.72953(8) 0.09429(8) 0.0275(3) Uani 1 1 d .
H2 H 0.0839 0.7055 0.0394 0.029(4) Uiso 1 1 calc R
C3 C 0.07052(10) 0.82376(9) 0.08617(12) 0.0438(4) Uani 1 1 d .
H3A H 0.0228 0.8375 0.0539 0.056(3) Uiso 1 1 calc R
H3B H 0.1192 0.8458 0.0601 0.056(3) Uiso 1 1 calc R
H3C H 0.0650 0.8489 0.1393 0.056(3) Uiso 1 1 calc R
C4 C 0.15264(7) 0.70192(8) 0.14513(8) 0.0232(2) Uani 1 1 d .
O4 O 0.20543(6) 0.75341(6) 0.15856(6) 0.0341(2) Uani 1 1 d .
C10 C 0.17176(7) 0.48332(7) 0.04502(7) 0.0214(2) Uani 1 1 d .
C11 C 0.18244(9) 0.44958(9) -0.03851(8) 0.0335(3) Uani 1 1 d .
H11A H 0.2171 0.3998 -0.0369 0.059(3) Uiso 1 1 calc R
H11B H 0.2077 0.4924 -0.0722 0.059(3) Uiso 1 1 calc R
H11C H 0.1294 0.4346 -0.0607 0.059(3) Uiso 1 1 calc R
N11 N 0.11723(6) 0.45631(6) 0.09655(6) 0.02127(19) Uani 1 1 d .
C12 C 0.05389(8) 0.39634(8) 0.07210(8) 0.0257(2) Uani 1 1 d .
H12 H 0.0390 0.4085 0.0153 0.025(4) Uiso 1 1 calc R
C13 C -0.02139(8) 0.40764(9) 0.12330(10) 0.0354(3) Uani 1 1 d .
H13A H -0.0105 0.3875 0.1776 0.047(3) Uiso 1 1 calc R
H13B H -0.0663 0.3756 0.1001 0.047(3) Uiso 1 1 calc R
H13C H -0.0359 0.4671 0.1252 0.047(3) Uiso 1 1 calc R
C14 C 0.08470(10) 0.30621(8) 0.07650(10) 0.0370(3) Uani 1 1 d .
H14A H 0.1343 0.3009 0.0448 0.047(3) Uiso 1 1 calc R
H14B H 0.0433 0.2682 0.0552 0.047(3) Uiso 1 1 calc R
H14C H 0.0962 0.2917 0.1323 0.047(3) Uiso 1 1 calc R
N12 N 0.21501(6) 0.54793(6) 0.07640(6) 0.02051(19) Uani 1 1 d .
C15 C 0.28158(7) 0.59457(8) 0.03880(7) 0.0248(2) Uani 1 1 d .
H15 H 0.3034 0.6322 0.0815 0.028(4) Uiso 1 1 calc R
C16 C 0.25385(9) 0.65264(10) -0.02856(8) 0.0342(3) Uani 1 1 d .
H16A H 0.2333 0.6191 -0.0732 0.049(3) Uiso 1 1 calc R
H16B H 0.2997 0.6866 -0.0468 0.049(3) Uiso 1 1 calc R
H16C H 0.2107 0.6894 -0.0088 0.049(3) Uiso 1 1 calc R
C17 C 0.35271(8) 0.53953(10) 0.01326(9) 0.0342(3) Uani 1 1 d .
H17A H 0.3668 0.5013 0.0569 0.047(3) Uiso 1 1 calc R
H17B H 0.3994 0.5750 0.0006 0.047(3) Uiso 1 1 calc R
H17C H 0.3375 0.5070 -0.0341 0.047(3) Uiso 1 1 calc R
C20 C 0.23194(7) 0.50664(7) 0.25604(7) 0.0217(2) Uani 1 1 d .
C21 C 0.15432(8) 0.47917(8) 0.28143(7) 0.0244(2) Uani 1 1 d .
C22 C 0.10876(8) 0.54952(9) 0.30572(7) 0.0252(2) Uani 1 1 d .
C23 C 0.15805(8) 0.62262(8) 0.29625(7) 0.0230(2) Uani 1 1 d .
C24 C 0.23557(7) 0.59548(7) 0.26519(7) 0.0206(2) Uani 1 1 d .
C25 C 0.29995(9) 0.45117(10) 0.22906(9) 0.0364(3) Uani 1 1 d .
H25A H 0.3271 0.4272 0.2759 0.062(4) Uiso 1 1 calc R
H25B H 0.3389 0.4841 0.1980 0.062(4) Uiso 1 1 calc R
H25C H 0.2783 0.4059 0.1957 0.062(4) Uiso 1 1 calc R
C26 C 0.12841(11) 0.38910(9) 0.28363(9) 0.0414(4) Uani 1 1 d .
H26A H 0.1470 0.3634 0.3336 0.067(4) Uiso 1 1 calc R
H26B H 0.1521 0.3593 0.2381 0.067(4) Uiso 1 1 calc R
H26C H 0.0692 0.3859 0.2807 0.067(4) Uiso 1 1 calc R
C27 C 0.02326(9) 0.54847(13) 0.33644(9) 0.0436(4) Uani 1 1 d .
H27A H -0.0043 0.4980 0.3172 0.078(4) Uiso 1 1 calc R
H27B H -0.0055 0.5982 0.3171 0.078(4) Uiso 1 1 calc R
H27C H 0.0238 0.5485 0.3950 0.078(4) Uiso 1 1 calc R
C28 C 0.13863(11) 0.70732(10) 0.33027(9) 0.0393(3) Uani 1 1 d .
H28A H 0.1519 0.7081 0.3874 0.052(3) Uiso 1 1 calc R
H28B H 0.0808 0.7190 0.3232 0.052(3) Uiso 1 1 calc R
H28C H 0.1705 0.7501 0.3024 0.052(3) Uiso 1 1 calc R
C29 C 0.31159(8) 0.64696(9) 0.26111(9) 0.0331(3) Uani 1 1 d .
H29A H 0.3558 0.6167 0.2874 0.035(4) Uiso 0.498(18) 1 calc PR
H29B H 0.3028 0.7006 0.2882 0.035(4) Uiso 0.498(18) 1 calc PR
H29C H 0.3257 0.6571 0.2050 0.035(4) Uiso 0.498(18) 1 calc PR
H29D H 0.3004 0.6996 0.2330 0.035(4) Uiso 0.502(18) 1 calc PR
H29E H 0.3535 0.6157 0.2322 0.035(4) Uiso 0.502(18) 1 calc PR
H29F H 0.3305 0.6592 0.3154 0.035(4) Uiso 0.502(18) 1 calc PR

loop_
_atom_site_aniso_label
_atom_site_aniso_U_11
_atom_site_aniso_U_22
_atom_site_aniso_U_33
_atom_site_aniso_U_23
_atom_site_aniso_U_13
_atom_site_aniso_U_12
Mo1 0.01655(4) 0.01562(4) 0.01598(4) -0.00064(3) -0.00098(3) -0.00102(3)
O1 0.0211(4) 0.0226(4) 0.0293(4) -0.0004(3) -0.0037(3) 0.0012(3)
C1 0.0223(6) 0.0249(6) 0.0339(7) -0.0002(5) -0.0024(5) 0.0037(5)
C2 0.0284(6) 0.0229(6) 0.0312(6) 0.0010(5) -0.0035(5) 0.0018(5)
C3 0.0395(8) 0.0263(7) 0.0656(11) 0.0097(7) -0.0123(8) 0.0015(6)
C4 0.0235(5) 0.0199(5) 0.0263(6) 0.0001(4) 0.0017(4) 0.0010(4)
O4 0.0345(5) 0.0223(4) 0.0455(6) 0.0027(4) -0.0081(4) -0.0079(4)
C10 0.0238(5) 0.0210(5) 0.0194(5) -0.0019(4) -0.0023(4) 0.0027(4)
C11 0.0423(8) 0.0352(7) 0.0230(6) -0.0091(5) 0.0026(5) -0.0036(6)
N11 0.0231(5) 0.0190(4) 0.0217(5) -0.0033(4) -0.0020(4) -0.0022(4)
C12 0.0295(6) 0.0213(5) 0.0263(6) -0.0019(5) -0.0066(5) -0.0055(5)
C13 0.0270(6) 0.0314(7) 0.0478(8) -0.0028(6) -0.0021(6) -0.0095(5)
C14 0.0445(8) 0.0222(6) 0.0444(8) -0.0059(6) -0.0064(7) -0.0048(6)
N12 0.0211(4) 0.0222(5) 0.0183(4) -0.0004(4) 0.0005(4) -0.0018(4)
C15 0.0225(5) 0.0291(6) 0.0227(5) 0.0015(5) 0.0032(4) -0.0030(5)
C16 0.0339(7) 0.0372(7) 0.0314(7) 0.0108(6) 0.0070(6) 0.0011(6)
C17 0.0251(6) 0.0443(8) 0.0333(7) 0.0040(6) 0.0053(5) 0.0041(6)
C20 0.0247(6) 0.0235(5) 0.0168(5) 0.0002(4) -0.0025(4) 0.0041(4)
C21 0.0321(6) 0.0234(5) 0.0178(5) 0.0036(4) -0.0065(5) -0.0065(5)
C22 0.0215(5) 0.0369(7) 0.0172(5) 0.0032(5) 0.0005(4) -0.0022(5)
C23 0.0265(6) 0.0242(6) 0.0182(5) -0.0045(4) -0.0008(4) 0.0021(4)
C24 0.0197(5) 0.0233(5) 0.0189(5) -0.0009(4) -0.0030(4) -0.0025(4)
C25 0.0398(8) 0.0403(8) 0.0290(7) -0.0008(6) -0.0024(6) 0.0203(6)
C26 0.0613(10) 0.0290(7) 0.0338(7) 0.0114(6) -0.0183(7) -0.0178(7)
C27 0.0234(6) 0.0749(12) 0.0323(7) 0.0105(7) 0.0062(6) -0.0006(7)
C28 0.0542(9) 0.0322(7) 0.0315(7) -0.0131(6) -0.0021(7) 0.0108(7)
C29 0.0251(6) 0.0402(7) 0.0340(7) 0.0068(6) -0.0075(5) -0.0117(6)

loop_
_atom_type_symbol
_atom_type_description
_atom_type_scat_dispersion_real
_atom_type_scat_dispersion_imag
_atom_type_scat_source
C C 0.0033 0.0016 'International Tables Vol C Tables 4.2.6.8 and 6.1.1.4'
H H 0.0000 0.0000 'International Tables Vol C Tables 4.2.6.8 and 6.1.1.4'
N N 0.0061 0.0033 'International Tables Vol C Tables 4.2.6.8 and 6.1.1.4'
O O 0.0106 0.0060 'International Tables Vol C Tables 4.2.6.8 and 6.1.1.4'
Mo Mo -1.6832 0.6857 'International Tables Vol C Tables 4.2.6.8 and 6.1.1.4'

loop_
_geom_angle_atom_site_label_1
_geom_angle_atom_site_label_2
_geom_angle_atom_site_label_3
_geom_angle
O1 Mo1 N12 114.32(4)
O1 Mo1 C4 79.37(4)
N12 Mo1 C4 87.62(4)
O1 Mo1 N11 84.03(4)
N12 Mo1 N11 61.79(4)
C4 Mo1 N11 134.82(4)
O1 Mo1 C24 142.81(4)
N12 Mo1 C24 97.83(4)
C4 Mo1 C24 84.02(4)
N11 Mo1 C24 129.57(4)
O1 Mo1 C23 106.72(4)
N12 Mo1 C23 133.59(4)
C4 Mo1 C23 79.31(5)
N11 Mo1 C23 145.87(4)
C24 Mo1 C23 36.99(4)
O1 Mo1 C20 151.68(4)
N12 Mo1 C20 89.41(4)
C4 Mo1 C20 118.70(5)
N11 Mo1 C20 94.89(4)
C24 Mo1 C20 36.02(4)
C23 Mo1 C20 60.24(4)
O1 Mo1 C22 95.22(4)
N12 Mo1 C22 147.98(4)
C4 Mo1 C22 110.79(5)
N11 Mo1 C22 112.36(4)
C24 Mo1 C22 60.23(4)
C23 Mo1 C22 36.06(4)
C20 Mo1 C22 58.96(4)
O1 Mo1 C21 116.85(4)
N12 Mo1 C21 115.14(4)
C4 Mo1 C21 138.02(4)
N11 Mo1 C21 86.83(4)
C24 Mo1 C21 59.33(4)
C23 Mo1 C21 59.26(4)
C20 Mo1 C21 35.05(4)
C22 Mo1 C21 34.81(5)
C1 O1 Mo1 118.26(7)
O1 C1 C2 106.44(10)
O1 C1 H1A 110.4
C2 C1 H1A 110.4
O1 C1 H1B 110.4
C2 C1 H1B 110.4
H1A C1 H1B 108.6
C3 C2 C1 115.92(12)
C3 C2 C4 112.88(11)
C1 C2 C4 104.08(10)
C3 C2 H2 107.9
C1 C2 H2 107.9
C4 C2 H2 107.9
C2 C3 H3A 109.5
C2 C3 H3B 109.5
H3A C3 H3B 109.5
C2 C3 H3C 109.5
H3A C3 H3C 109.5
H3B C3 H3C 109.5
O4 C4 C2 118.42(11)
O4 C4 Mo1 134.10(10)
C2 C4 Mo1 107.38(8)
N11 C10 N12 110.76(10)
N11 C10 C11 124.64(11)
N12 C10 C11 124.56(11)
C10 C11 H11A 109.5
C10 C11 H11B 109.5
H11A C11 H11B 109.5
C10 C11 H11C 109.5
H11A C11 H11C 109.5
H11B C11 H11C 109.5
C10 N11 C12 121.00(10)
C10 N11 Mo1 89.07(7)
C12 N11 Mo1 142.91(8)
N11 C12 C13 110.27(10)
N11 C12 C14 111.21(11)
C13 C12 C14 110.91(12)
N11 C12 H12 108.1
C13 C12 H12 108.1
C14 C12 H12 108.1
C12 C13 H13A 109.5
C12 C13 H13B 109.5
H13A C13 H13B 109.5
C12 C13 H13C 109.5
H13A C13 H13C 109.5
H13B C13 H13C 109.5
C12 C14 H14A 109.5
C12 C14 H14B 109.5
H14A C14 H14B 109.5
C12 C14 H14C 109.5
H14A C14 H14C 109.5
H14B C14 H14C 109.5
C10 N12 C15 127.75(10)
C10 N12 Mo1 96.35(7)
C15 N12 Mo1 134.22(8)
N12 C15 C17 113.77(11)
N12 C15 C16 113.49(10)
C17 C15 C16 111.91(11)
N12 C15 H15 105.6
C17 C15 H15 105.6
C16 C15 H15 105.6
C15 C16 H16A 109.5
C15 C16 H16B 109.5
H16A C16 H16B 109.5
C15 C16 H16C 109.5
H16A C16 H16C 109.5
H16B C16 H16C 109.5
C15 C17 H17A 109.5
C15 C17 H17B 109.5
H17A C17 H17B 109.5
C15 C17 H17C 109.5
H17A C17 H17C 109.5
H17B C17 H17C 109.5
C21 C20 C24 108.23(10)
C21 C20 C25 125.70(12)
C24 C20 C25 125.98(12)
C21 C20 Mo1 74.08(7)
C24 C20 Mo1 69.94(6)
C25 C20 Mo1 124.54(8)
C22 C21 C20 108.74(11)
C22 C21 C26 127.12(13)
C20 C21 C26 124.11(13)
C22 C21 Mo1 71.21(7)
C20 C21 Mo1 70.87(6)
C26 C21 Mo1 125.39(9)
C21 C22 C23 108.30(11)
C21 C22 C27 126.18(13)
C23 C22 C27 125.52(13)
C21 C22 Mo1 73.99(7)
C23 C22 Mo1 69.70(7)
C27 C22 Mo1 122.17(9)
C22 C23 C24 107.35(10)
C22 C23 C28 124.82(12)
C24 C23 C28 126.45(12)
C22 C23 Mo1 74.24(7)
C24 C23 Mo1 71.49(6)
C28 C23 Mo1 130.24(9)
C20 C24 C23 107.38(10)
C20 C24 C29 125.02(11)
C23 C24 C29 126.26(11)
C20 C24 Mo1 74.05(7)
C23 C24 Mo1 71.51(6)
C29 C24 Mo1 130.29(9)
C20 C25 H25A 109.5
C20 C25 H25B 109.5
H25A C25 H25B 109.5
C20 C25 H25C 109.5
H25A C25 H25C 109.5
H25B C25 H25C 109.5
C21 C26 H26A 109.5
C21 C26 H26B 109.5
H26A C26 H26B 109.5
C21 C26 H26C 109.5
H26A C26 H26C 109.5
H26B C26 H26C 109.5
C22 C27 H27A 109.5
C22 C27 H27B 109.5
H27A C27 H27B 109.5
C22 C27 H27C 109.5
H27A C27 H27C 109.5
H27B C27 H27C 109.5
C23 C28 H28A 109.5
C23 C28 H28B 109.5
H28A C28 H28B 109.5
C23 C28 H28C 109.5
H28A C28 H28C 109.5
H28B C28 H28C 109.5
C24 C29 H29A 109.5
C24 C29 H29B 109.5
H29A C29 H29B 109.5
C24 C29 H29C 109.5
H29A C29 H29C 109.5
H29B C29 H29C 109.5
C24 C29 H29D 109.5
H29A C29 H29D 141.1
H29B C29 H29D 56.3
H29C C29 H29D 56.3
C24 C29 H29E 109.5
H29A C29 H29E 56.3
H29B C29 H29E 141.1
H29C C29 H29E 56.3
H29D C29 H29E 109.5
C24 C29 H29F 109.5
H29A C29 H29F 56.3
H29B C29 H29F 56.3
H29C C29 H29F 141.1
H29D C29 H29F 109.5
H29E C29 H29F 109.5

loop_
_geom_bond_atom_site_label_1
_geom_bond_atom_site_label_2
_geom_bond_distance
Mo1 O1 1.9675(9)
Mo1 N12 2.0449(10)
Mo1 C4 2.1468(12)
Mo1 N11 2.2366(10)
Mo1 C24 2.2811(11)
Mo1 C23 2.2814(12)
Mo1 C20 2.3350(11)
Mo1 C22 2.3409(12)
Mo1 C21 2.3768(12)
O1 C1 1.4167(15)
C1 C2 1.5178(18)
C1 H1A 0.9900
C1 H1B 0.9900
C2 C3 1.5151(19)
C2 C4 1.5664(18)
C2 H2 1.0000
C3 H3A 0.9800
C3 H3B 0.9800
C3 H3C 0.9800
C4 O4 1.2190(15)
C10 N11 1.3187(16)
C10 N12 1.3599(15)
C10 C11 1.5072(17)
C11 H11A 0.9800
C11 H11B 0.9800
C11 H11C 0.9800
N11 C12 1.4756(15)
C12 C13 1.520(2)
C12 C14 1.5281(19)
C12 H12 1.0000
C13 H13A 0.9800
C13 H13B 0.9800
C13 H13C 0.9800
C14 H14A 0.9800
C14 H14B 0.9800
C14 H14C 0.9800
N12 C15 1.4691(15)
C15 C17 1.5277(18)
C15 C16 1.5290(18)
C15 H15 1.0000
C16 H16A 0.9800
C16 H16B 0.9800
C16 H16C 0.9800
C17 H17A 0.9800
C17 H17B 0.9800
C17 H17C 0.9800
C20 C21 1.4195(17)
C20 C24 1.4280(16)
C20 C25 1.4996(17)
C21 C22 1.4115(19)
C21 C26 1.5009(18)
C22 C23 1.4316(18)
C22 C27 1.5024(18)
C23 C24 1.4475(17)
C23 C28 1.5019(18)
C24 C29 1.5019(17)
C25 H25A 0.9800
C25 H25B 0.9800
C25 H25C 0.9800
C26 H26A 0.9800
C26 H26B 0.9800
C26 H26C 0.9800
C27 H27A 0.9800
C27 H27B 0.9800
C27 H27C 0.9800
C28 H28A 0.9800
C28 H28B 0.9800
C28 H28C 0.9800
C29 H29A 0.9800
C29 H29B 0.9800
C29 H29C 0.9800
C29 H29D 0.9800
C29 H29E 0.9800
C29 H29F 0.9800

loop_
_geom_torsion_atom_site_label_1
_geom_torsion_atom_site_label_2
_geom_torsion_atom_site_label_3
_geom_torsion_atom_site_label_4
_geom_torsion
N12 Mo1 O1 C1 -95.84(9)
C4 Mo1 O1 C1 -13.37(9)
N11 Mo1 O1 C1 -151.17(9)
C24 Mo1 O1 C1 51.63(12)
C23 Mo1 O1 C1 61.95(10)
C20 Mo1 O1 C1 119.61(10)
C22 Mo1 O1 C1 96.84(9)
C21 Mo1 O1 C1 125.45(9)
Mo1 O1 C1 C2 41.70(13)
O1 C1 C2 C3 -176.94(12)
O1 C1 C2 C4 -52.35(12)
C3 C2 C4 O4 -14.77(18)
C1 C2 C4 O4 -141.29(12)
C3 C2 C4 Mo1 168.45(11)
C1 C2 C4 Mo1 41.93(11)
O1 Mo1 C4 O4 166.55(14)
N12 Mo1 C4 O4 -78.16(14)
N11 Mo1 C4 O4 -123.06(13)
C24 Mo1 C4 O4 19.97(14)
C23 Mo1 C4 O4 57.08(14)
C20 Mo1 C4 O4 9.86(15)
C22 Mo1 C4 O4 74.96(14)
C21 Mo1 C4 O4 47.97(17)
O1 Mo1 C4 C2 -17.40(8)
N12 Mo1 C4 C2 97.89(8)
N11 Mo1 C4 C2 52.99(10)
C24 Mo1 C4 C2 -163.98(9)
C23 Mo1 C4 C2 -126.87(9)
C20 Mo1 C4 C2 -174.09(7)
C22 Mo1 C4 C2 -108.99(8)
C21 Mo1 C4 C2 -135.98(8)
N12 C10 N11 C12 169.72(10)
C11 C10 N11 C12 -7.96(19)
N12 C10 N11 Mo1 12.65(9)
C11 C10 N11 Mo1 -165.03(12)
O1 Mo1 N11 C10 112.85(7)
N12 Mo1 N11 C10 -8.89(7)
C4 Mo1 N11 C10 44.27(9)
C24 Mo1 N11 C10 -84.84(8)
C23 Mo1 N11 C10 -135.97(8)
C20 Mo1 N11 C10 -95.58(7)
C22 Mo1 N11 C10 -153.95(7)
C21 Mo1 N11 C10 -129.73(8)
O1 Mo1 N11 C12 -33.52(13)
N12 Mo1 N11 C12 -155.26(14)
C4 Mo1 N11 C12 -102.10(14)
C24 Mo1 N11 C12 128.79(13)
C23 Mo1 N11 C12 77.66(15)
C20 Mo1 N11 C12 118.05(13)
C22 Mo1 N11 C12 59.68(14)
C21 Mo1 N11 C12 83.90(13)
C10 N11 C12 C13 -151.86(12)
Mo1 N11 C12 C13 -12.10(19)
C10 N11 C12 C14 84.68(15)
Mo1 N11 C12 C14 -135.56(12)
N11 C10 N12 C15 179.25(11)
C11 C10 N12 C15 -3.07(19)
N11 C10 N12 Mo1 -13.94(10)
C11 C10 N12 Mo1 163.74(11)
O1 Mo1 N12 C10 -59.49(8)
C4 Mo1 N12 C10 -136.71(8)
N11 Mo1 N12 C10 8.67(7)
C24 Mo1 N12 C10 139.66(7)
C23 Mo1 N12 C10 150.50(7)
C20 Mo1 N12 C10 104.54(7)
C22 Mo1 N12 C10 96.16(10)
C21 Mo1 N12 C10 79.94(8)
O1 Mo1 N12 C15 105.93(11)
C4 Mo1 N12 C15 28.71(11)
N11 Mo1 N12 C15 174.09(12)
C24 Mo1 N12 C15 -54.92(11)
C23 Mo1 N12 C15 -44.08(13)
C20 Mo1 N12 C15 -90.04(11)
C22 Mo1 N12 C15 -98.42(13)
C21 Mo1 N12 C15 -114.64(11)
C10 N12 C15 C17 -57.62(16)
Mo1 N12 C15 C17 140.83(10)
C10 N12 C15 C16 71.88(16)
Mo1 N12 C15 C16 -89.67(13)
O1 Mo1 C20 C21 9.11(12)
N12 Mo1 C20 C21 -138.99(7)
C4 Mo1 C20 C21 134.04(7)
N11 Mo1 C20 C21 -77.38(7)
C24 Mo1 C20 C21 116.77(10)
C23 Mo1 C20 C21 77.87(8)
C22 Mo1 C20 C21 35.84(7)
O1 Mo1 C20 C24 -107.66(10)
N12 Mo1 C20 C24 104.24(7)
C4 Mo1 C20 C24 17.27(8)
N11 Mo1 C20 C24 165.85(7)
C23 Mo1 C20 C24 -38.91(7)
C22 Mo1 C20 C24 -80.94(8)
C21 Mo1 C20 C24 -116.77(10)
O1 Mo1 C20 C25 131.81(11)
N12 Mo1 C20 C25 -16.29(12)
C4 Mo1 C20 C25 -103.25(12)
N11 Mo1 C20 C25 45.32(12)
C24 Mo1 C20 C25 -120.53(14)
C23 Mo1 C20 C25 -159.43(13)
C22 Mo1 C20 C25 158.54(13)
C21 Mo1 C20 C25 122.70(14)
C24 C20 C21 C22 0.54(13)
C25 C20 C21 C22 177.14(11)
Mo1 C20 C21 C22 -61.46(8)
C24 C20 C21 C26 -177.65(11)
C25 C20 C21 C26 -1.05(19)
Mo1 C20 C21 C26 120.35(12)
C24 C20 C21 Mo1 62.00(8)
C25 C20 C21 Mo1 -121.40(12)
O1 Mo1 C21 C22 -56.67(8)
N12 Mo1 C21 C22 164.96(7)
C4 Mo1 C21 C22 48.02(10)
N11 Mo1 C21 C22 -138.34(8)
C24 Mo1 C21 C22 80.89(8)
C23 Mo1 C21 C22 37.59(7)
C20 Mo1 C21 C22 118.51(10)
O1 Mo1 C21 C20 -175.17(6)
N12 Mo1 C21 C20 46.45(8)
C4 Mo1 C21 C20 -70.49(10)
N11 Mo1 C21 C20 103.15(7)
C24 Mo1 C21 C20 -37.61(7)
C23 Mo1 C21 C20 -80.92(8)
C22 Mo1 C21 C20 -118.51(10)
O1 Mo1 C21 C26 66.04(14)
N12 Mo1 C21 C26 -72.34(13)
C4 Mo1 C21 C26 170.72(12)
N11 Mo1 C21 C26 -15.64(13)
C24 Mo1 C21 C26 -156.40(14)
C23 Mo1 C21 C26 160.29(15)
C20 Mo1 C21 C26 -118.79(16)
C22 Mo1 C21 C26 122.70(16)
C20 C21 C22 C23 -0.39(14)
C26 C21 C22 C23 177.72(12)
Mo1 C21 C22 C23 -61.64(8)
C20 C21 C22 C27 179.70(12)
C26 C21 C22 C27 -2.2(2)
Mo1 C21 C22 C27 118.45(13)
C20 C21 C22 Mo1 61.25(8)
C26 C21 C22 Mo1 -120.64(13)
O1 Mo1 C22 C21 131.54(7)
N12 Mo1 C22 C21 -26.30(12)
C4 Mo1 C22 C21 -147.87(7)
N11 Mo1 C22 C21 45.85(8)
C24 Mo1 C22 C21 -78.08(8)
C23 Mo1 C22 C21 -117.03(10)
C20 Mo1 C22 C21 -36.09(7)
O1 Mo1 C22 C23 -111.43(7)
N12 Mo1 C22 C23 90.73(10)
C4 Mo1 C22 C23 -30.84(8)
N11 Mo1 C22 C23 162.89(7)
C24 Mo1 C22 C23 38.96(7)
C20 Mo1 C22 C23 80.94(8)
C21 Mo1 C22 C23 117.03(10)
O1 Mo1 C22 C27 8.51(13)
N12 Mo1 C22 C27 -149.33(12)
C4 Mo1 C22 C27 89.11(13)
N11 Mo1 C22 C27 -77.17(13)
C24 Mo1 C22 C27 158.90(14)
C23 Mo1 C22 C27 119.94(16)
C20 Mo1 C22 C27 -159.12(14)
C21 Mo1 C22 C27 -123.02(16)
C21 C22 C23 C24 0.10(13)
C27 C22 C23 C24 -179.99(12)
Mo1 C22 C23 C24 -64.30(8)
C21 C22 C23 C28 -167.19(12)
C27 C22 C23 C28 12.7(2)
Mo1 C22 C23 C28 128.41(13)
C21 C22 C23 Mo1 64.40(8)
C27 C22 C23 Mo1 -115.69(12)
O1 Mo1 C23 C22 75.45(8)
N12 Mo1 C23 C22 -132.96(7)
C4 Mo1 C23 C22 150.81(8)
N11 Mo1 C23 C22 -29.01(11)
C24 Mo1 C23 C22 -114.91(10)
C20 Mo1 C23 C22 -77.06(8)
C21 Mo1 C23 C22 -36.27(7)
O1 Mo1 C23 C24 -169.64(7)
N12 Mo1 C23 C24 -18.04(9)
C4 Mo1 C23 C24 -94.28(7)
N11 Mo1 C23 C24 85.90(9)
C20 Mo1 C23 C24 37.86(7)
C22 Mo1 C23 C24 114.91(10)
C21 Mo1 C23 C24 78.65(7)
O1 Mo1 C23 C28 -47.12(14)
N12 Mo1 C23 C28 104.48(13)
C4 Mo1 C23 C28 28.24(13)
N11 Mo1 C23 C28 -151.58(12)
C24 Mo1 C23 C28 122.52(16)
C20 Mo1 C23 C28 160.38(15)
C22 Mo1 C23 C28 -122.57(16)
C21 Mo1 C23 C28 -158.84(15)
C21 C20 C24 C23 -0.47(13)
C25 C20 C24 C23 -177.06(11)
Mo1 C20 C24 C23 64.21(8)
C21 C20 C24 C29 166.93(11)
C25 C20 C24 C29 -9.66(19)
Mo1 C20 C24 C29 -128.39(12)
C21 C20 C24 Mo1 -64.68(8)
C25 C20 C24 Mo1 118.73(12)
C22 C23 C24 C20 0.23(13)
C28 C23 C24 C20 167.25(12)
Mo1 C23 C24 C20 -65.90(8)
C22 C23 C24 C29 -166.97(11)
C28 C23 C24 C29 0.1(2)
Mo1 C23 C24 C29 126.90(12)
C22 C23 C24 Mo1 66.13(8)
C28 C23 C24 Mo1 -126.84(13)
O1 Mo1 C24 C20 131.59(7)
N12 Mo1 C24 C20 -78.06(7)
C4 Mo1 C24 C20 -164.82(7)
N11 Mo1 C24 C20 -18.42(9)
C23 Mo1 C24 C20 115.03(10)
C22 Mo1 C24 C20 77.08(8)
C21 Mo1 C24 C20 36.59(7)
O1 Mo1 C24 C23 16.56(10)
N12 Mo1 C24 C23 166.91(7)
C4 Mo1 C24 C23 80.15(7)
N11 Mo1 C24 C23 -133.45(7)
C20 Mo1 C24 C23 -115.03(10)
C22 Mo1 C24 C23 -37.95(7)
C21 Mo1 C24 C23 -78.44(8)
O1 Mo1 C24 C29 -105.72(12)
N12 Mo1 C24 C29 44.63(12)
C4 Mo1 C24 C29 -42.13(12)
N11 Mo1 C24 C29 104.27(12)
C23 Mo1 C24 C29 -122.28(15)
C20 Mo1 C24 C29 122.69(15)
C22 Mo1 C24 C29 -160.23(13)
C21 Mo1 C24 C29 159.28(13)
